data_7720052
loop_
_publ_author_name
'Fortuna, Payton A.'
'Kelley, Leslie S. G.'
'Sun, Yipeng'
'Xu, Jiabin'
'Wang, Zhiqiang'
'Boyle, Paul D.'
'Sham, Tsun-Kong'
'Staroverov, Viktor N.'
'Blacquiere, Johanna M.'

_publ_section_title
;
 A change in ligand hapticity promotes Lewis base dissociation.
;
_journal_issue 6
_journal_name_full 'Dalton transactions (Cambridge, England : 2003)'
_journal_page_first 2556
_journal_page_last 2563
_journal_paper_doi 10.1039/d5dt02402a
_journal_volume 55
_journal_year 2026
_chemical_formula_sum 'C29.5 H30 Cl2 N P Pd'
_chemical_formula_weight 606.81
_space_group_crystal_system triclinic
_space_group_IT_number 2
_space_group_name_Hall '-P 1'
_space_group_name_H-M_alt 'P -1'
_atom_sites_solution_hydrogens geom
_atom_sites_solution_primary dual
_atom_sites_solution_secondary difmap
_audit_creation_method SHELXL-2018/3
_audit_update_record
;
2025-09-12 deposited with the CCDC.	2026-01-12 downloaded from the CCDC.
;
_cell_angle_alpha 100.258(10)
_cell_angle_beta 94.936(14)
_cell_angle_gamma 94.487(14)
_cell_formula_units_Z 4
_cell_length_a 10.701(5)
_cell_length_b 14.209(6)
_cell_length_c 18.491(8)
_cell_measurement_reflns_used 9246
_cell_measurement_temperature 110
_cell_measurement_theta_max 32.06
_cell_measurement_theta_min 2.53
_cell_volume 2744(2)
_computing_cell_refinement SAINT
_computing_data_collection Apex3
_computing_data_reduction SAINT
_computing_molecular_graphics Mercury
_computing_publication_material cif2tables.py
_computing_structure_refinement SHELXL
_computing_structure_solution SHELXT
_diffrn_ambient_temperature 110
_diffrn_detector 'CCD plate'
_diffrn_detector_type 'Bruker Apex2'
_diffrn_measured_fraction_theta_full 0.999
_diffrn_measured_fraction_theta_max 0.999
_diffrn_measurement_device '\k-geometry diffractometer'
_diffrn_measurement_device_type 'Bruker Kappa Axis Apex2'
_diffrn_measurement_method 'phi and omega scans'
_diffrn_radiation_type MoK\a
_diffrn_radiation_wavelength 0.71073
_diffrn_reflns_av_R_equivalents 0.0583
_diffrn_reflns_av_unetI/netI 0.0410
_diffrn_reflns_Laue_measured_fraction_full 0.999
_diffrn_reflns_Laue_measured_fraction_max 0.999
_diffrn_reflns_limit_h_max 17
_diffrn_reflns_limit_h_min -17
_diffrn_reflns_limit_k_max 23
_diffrn_reflns_limit_k_min -23
_diffrn_reflns_limit_l_max 30
_diffrn_reflns_limit_l_min -30
_diffrn_reflns_number 219806
_diffrn_reflns_point_group_measured_fraction_full 0.999
_diffrn_reflns_point_group_measured_fraction_max 0.999
_diffrn_reflns_theta_full 25.242
_diffrn_reflns_theta_max 36.351
_diffrn_reflns_theta_min 2.522
_diffrn_source 'sealed tube'
_exptl_absorpt_coefficient_mu 0.948
_exptl_absorpt_correction_T_max 0.9146
_exptl_absorpt_correction_T_min 0.807
_exptl_absorpt_correction_type multi-scan
_exptl_absorpt_process_details SADABS
_exptl_crystal_colour colourless
_exptl_crystal_density_diffrn 1.469
_exptl_crystal_description prism
_exptl_crystal_F_000 1236
_exptl_crystal_size_max 0.372
_exptl_crystal_size_mid 0.214
_exptl_crystal_size_min 0.094
_refine_diff_density_max 0.950
_refine_diff_density_min -0.905
_refine_diff_density_rms 0.101
_refine_ls_extinction_method none
_refine_ls_goodness_of_fit_ref 1.026
_refine_ls_hydrogen_treatment constr
_refine_ls_matrix_type full
_refine_ls_number_parameters 628
_refine_ls_number_reflns 26623
_refine_ls_number_restraints 0
_refine_ls_restrained_S_all 1.026
_refine_ls_R_factor_all 0.0544
_refine_ls_R_factor_gt 0.0362
_refine_ls_shift/su_max 0.005
_refine_ls_shift/su_mean 0.000
_refine_ls_structure_factor_coef Fsqd
_refine_ls_weighting_details 'w=1/[\s^2^(Fo^2^)+(0.0393P)^2^+0.9644P] where P=(Fo^2^+2Fc^2^)/3'
_refine_ls_weighting_scheme calc
_refine_ls_wR_factor_gt 0.0813
_refine_ls_wR_factor_ref 0.0880
_reflns_Friedel_coverage 0.000
_reflns_number_gt 20630
_reflns_number_total 26623
_reflns_threshold_expression 'I > 2\s(I)'
_cod_data_source_file d5dt02402a3.cif
_cod_data_source_block b23047
_cod_original_formula_sum 'C29.50 H30 Cl2 N P Pd'
_cod_database_code 7720052
_shelx_shelxl_version_number 2018/3
_shelx_space_group_comment
;
The symmetry employed for this shelxl refinement is uniquely defined
by the following loop, which should always be used as a source of
symmetry information in preference to the above space-group names.
They are only intended as comments.
;
_shelx_estimated_absorpt_t_min 0.719
_shelx_estimated_absorpt_t_max 0.916

loop_
_space_group_symop_operation_xyz
'x, y, z'
'-x, -y, -z'

loop_
_atom_site_label
_atom_site_type_symbol
_atom_site_fract_x
_atom_site_fract_y
_atom_site_fract_z
_atom_site_U_iso_or_equiv
_atom_site_adp_type
_atom_site_occupancy
_atom_site_site_symmetry_order
_atom_site_calc_flag
_atom_site_refinement_flags_posn
_atom_site_refinement_flags_adp
_atom_site_refinement_flags_occupancy
_atom_site_disorder_assembly
_atom_site_disorder_group
Pd1A Pd 0.57803(2) 0.27874(2) 1.04200(2) 0.01652(3) Uani 1 1 d . . . . .
Cl1A Cl 0.43336(4) 0.29250(3) 1.13380(2) 0.02127(7) Uani 1 1 d . . . . .
P1A P 0.70983(4) 0.25423(3) 0.95646(2) 0.01614(7) Uani 1 1 d . . . . .
N1A N 0.72678(13) 0.29432(10) 1.13803(7) 0.0197(2) Uani 1 1 d . . . . .
H1NA H 0.677242 0.296027 1.181626 0.024 Uiso 1 1 calc R U . . .
C1A C 0.82435(16) 0.37208(13) 1.16194(9) 0.0235(3) Uani 1 1 d . . . . .
H1A H 0.906253 0.355603 1.175679 0.028 Uiso 1 1 calc R U . . .
C2A C 0.80978(17) 0.46509(13) 1.16645(9) 0.0250(3) Uani 1 1 d . . . . .
C3A C 0.9192(2) 0.53808(15) 1.19680(11) 0.0352(4) Uani 1 1 d . . . . .
H3A1 H 0.994969 0.505208 1.204798 0.053 Uiso 1 1 calc R U . . .
H3A2 H 0.901061 0.575784 1.243825 0.053 Uiso 1 1 calc R U . . .
H3A3 H 0.933109 0.580933 1.161585 0.053 Uiso 1 1 calc R U . . .
C4A C 0.68970(18) 0.50410(13) 1.14389(11) 0.0296(4) Uani 1 1 d . . . . .
H4A1 H 0.627896 0.450999 1.119406 0.044 Uiso 1 1 calc R U . . .
H4A2 H 0.705805 0.548017 1.109733 0.044 Uiso 1 1 calc R U . . .
H4A3 H 0.656668 0.538855 1.187744 0.044 Uiso 1 1 calc R U . . .
C5A C 0.43501(15) 0.25610(15) 0.95906(10) 0.0276(3) Uani 1 1 d . . . . .
H5A1 H 0.410183 0.318055 0.949522 0.041 Uiso 1 1 calc R U . . .
H5A2 H 0.362788 0.219580 0.973531 0.041 Uiso 1 1 calc R U . . .
H5A3 H 0.463171 0.219772 0.914200 0.041 Uiso 1 1 calc R U . . .
C6A C 0.76633(15) 0.19824(12) 1.12574(9) 0.0213(3) Uani 1 1 d . . . . .
C7A C 0.70233(17) 0.12817(13) 1.15615(10) 0.0271(3) Uani 1 1 d . . . . .
H7A H 0.637569 0.144879 1.186772 0.033 Uiso 1 1 calc R U . . .
C8A C 0.7329(2) 0.03378(14) 1.14188(12) 0.0340(4) Uani 1 1 d . . . . .
H8A H 0.687772 -0.014081 1.161956 0.041 Uiso 1 1 calc R U . . .
C9A C 0.8287(2) 0.00935(14) 1.09851(12) 0.0349(4) Uani 1 1 d . . . . .
H9A H 0.850140 -0.055027 1.089020 0.042 Uiso 1 1 calc R U . . .
C10A C 0.89334(18) 0.07971(13) 1.06897(10) 0.0278(3) Uani 1 1 d . . . . .
H10A H 0.960056 0.062846 1.039926 0.033 Uiso 1 1 calc R U . . .
C11A C 0.86281(15) 0.17455(12) 1.08084(9) 0.0213(3) Uani 1 1 d . . . . .
C12A C 0.93340(14) 0.24588(12) 1.04546(9) 0.0201(3) Uani 1 1 d . . . . .
C13A C 1.06249(16) 0.26748(13) 1.06571(10) 0.0262(3) Uani 1 1 d . . . . .
H13A H 1.103493 0.234591 1.099989 0.031 Uiso 1 1 calc R U . . .
C14A C 1.13230(16) 0.33576(15) 1.03700(10) 0.0300(4) Uani 1 1 d . . . . .
H14A H 1.219992 0.349683 1.051860 0.036 Uiso 1 1 calc R U . . .
C15A C 1.07412(17) 0.38328(15) 0.98691(11) 0.0302(4) Uani 1 1 d . . . . .
H15A H 1.120900 0.431933 0.968545 0.036 Uiso 1 1 calc R U . . .
C16A C 0.94621(15) 0.36000(13) 0.96305(9) 0.0244(3) Uani 1 1 d . . . . .
H16A H 0.907248 0.391569 0.927186 0.029 Uiso 1 1 calc R U . . .
C17A C 0.87512(14) 0.29121(11) 0.99107(8) 0.0185(3) Uani 1 1 d . . . . .
C18A C 0.71612(14) 0.12796(11) 0.91828(8) 0.0185(3) Uani 1 1 d . . . . .
C19A C 0.62557(15) 0.05956(12) 0.93200(9) 0.0217(3) Uani 1 1 d . . . . .
H19A H 0.557452 0.079225 0.958942 0.026 Uiso 1 1 calc R U . . .
C20A C 0.63436(17) -0.03769(13) 0.90638(10) 0.0269(3) Uani 1 1 d . . . . .
H20A H 0.572308 -0.084342 0.915773 0.032 Uiso 1 1 calc R U . . .
C21A C 0.73380(17) -0.06630(13) 0.86714(10) 0.0273(3) Uani 1 1 d . . . . .
H21A H 0.739927 -0.132698 0.849850 0.033 Uiso 1 1 calc R U . . .
C22A C 0.82441(17) 0.00138(13) 0.85297(10) 0.0271(3) Uani 1 1 d . . . . .
H22A H 0.891882 -0.018731 0.825623 0.033 Uiso 1 1 calc R U . . .
C23A C 0.81680(16) 0.09823(13) 0.87858(9) 0.0234(3) Uani 1 1 d . . . . .
H23A H 0.879516 0.144497 0.869342 0.028 Uiso 1 1 calc R U . . .
C24A C 0.68143(14) 0.31429(11) 0.87844(8) 0.0185(3) Uani 1 1 d . . . . .
C25A C 0.66676(17) 0.41231(12) 0.89322(10) 0.0259(3) Uani 1 1 d . . . . .
H25A H 0.670374 0.445094 0.942943 0.031 Uiso 1 1 calc R U . . .
C26A C 0.64695(18) 0.46238(13) 0.83598(11) 0.0301(4) Uani 1 1 d . . . . .
H26A H 0.639472 0.529509 0.846480 0.036 Uiso 1 1 calc R U . . .
C27A C 0.63809(17) 0.41393(14) 0.76326(10) 0.0289(4) Uani 1 1 d . . . . .
H27A H 0.625413 0.448101 0.723918 0.035 Uiso 1 1 calc R U . . .
C28A C 0.64765(17) 0.31658(14) 0.74811(10) 0.0276(3) Uani 1 1 d . . . . .
H28A H 0.638445 0.283355 0.698321 0.033 Uiso 1 1 calc R U . . .
C29A C 0.67082(16) 0.26626(12) 0.80552(9) 0.0230(3) Uani 1 1 d . . . . .
H29A H 0.679313 0.199293 0.794707 0.028 Uiso 1 1 calc R U . . .
Pd1B Pd 0.38073(2) 0.25125(2) 0.55623(2) 0.01525(3) Uani 1 1 d . . . . .
Cl1B Cl 0.53329(3) 0.14052(3) 0.57152(2) 0.02312(7) Uani 1 1 d . . . . .
P1B P 0.24226(3) 0.35152(3) 0.53102(2) 0.01397(6) Uani 1 1 d . . . . .
N1B N 0.23860(12) 0.13416(10) 0.57240(8) 0.0196(2) Uani 1 1 d . . . . .
H1NB H 0.289748 0.079818 0.579162 0.024 Uiso 1 1 calc R U . . .
C1B C 0.15731(16) 0.13997(13) 0.63127(10) 0.0248(3) Uani 1 1 d . . . . .
H1B H 0.069963 0.121369 0.618014 0.030 Uiso 1 1 calc R U . . .
C2B C 0.19583(18) 0.16945(14) 0.70258(10) 0.0289(3) Uani 1 1 d . . . . .
C3B C 0.1013(2) 0.17156(16) 0.75822(12) 0.0374(4) Uani 1 1 d . . . . .
H3B1 H 0.016076 0.159047 0.732493 0.056 Uiso 1 1 calc R U . . .
H3B2 H 0.110324 0.234875 0.790507 0.056 Uiso 1 1 calc R U . . .
H3B3 H 0.115976 0.122130 0.787969 0.056 Uiso 1 1 calc R U . . .
C4B C 0.3296(2) 0.20248(19) 0.73218(12) 0.0444(5) Uani 1 1 d . . . . .
H4B1 H 0.377586 0.216095 0.691825 0.067 Uiso 1 1 calc R U . . .
H4B2 H 0.366649 0.152060 0.754380 0.067 Uiso 1 1 calc R U . . .
H4B3 H 0.332064 0.260913 0.769738 0.067 Uiso 1 1 calc R U . . .
C5B C 0.51850(14) 0.35001(12) 0.53972(10) 0.0221(3) Uani 1 1 d . . . . .
H5B1 H 0.480078 0.402113 0.520450 0.033 Uiso 1 1 calc R U . . .
H5B2 H 0.572410 0.319238 0.504087 0.033 Uiso 1 1 calc R U . . .
H5B3 H 0.569347 0.376237 0.586667 0.033 Uiso 1 1 calc R U . . .
C6B C 0.17906(14) 0.10688(11) 0.49808(9) 0.0190(3) Uani 1 1 d . . . . .
C7B C 0.22819(16) 0.03562(12) 0.44961(10) 0.0257(3) Uani 1 1 d . . . . .
H7B H 0.296123 0.003546 0.466922 0.031 Uiso 1 1 calc R U . . .
C8B C 0.17845(18) 0.01147(14) 0.37648(11) 0.0317(4) Uani 1 1 d . . . . .
H8B H 0.212721 -0.036774 0.343643 0.038 Uiso 1 1 calc R U . . .
C9B C 0.07899(19) 0.05734(14) 0.35105(10) 0.0318(4) Uani 1 1 d . . . . .
H9B H 0.044886 0.040546 0.300803 0.038 Uiso 1 1 calc R U . . .
C10B C 0.02900(16) 0.12790(12) 0.39891(9) 0.0240(3) Uani 1 1 d . . . . .
H10B H -0.039723 0.158826 0.381115 0.029 Uiso 1 1 calc R U . . .
C11B C 0.07829(14) 0.15419(11) 0.47298(9) 0.0183(3) Uani 1 1 d . . . . .
C12B C 0.02010(13) 0.22963(11) 0.52241(8) 0.0163(2) Uani 1 1 d . . . . .
C13B C -0.10384(14) 0.20925(12) 0.53731(9) 0.0205(3) Uani 1 1 d . . . . .
H13B H -0.148854 0.149611 0.514427 0.025 Uiso 1 1 calc R U . . .
C14B C -0.16243(14) 0.27465(13) 0.58501(10) 0.0239(3) Uani 1 1 d . . . . .
H14B H -0.246526 0.259298 0.594875 0.029 Uiso 1 1 calc R U . . .
C15B C -0.09858(15) 0.36189(13) 0.61808(10) 0.0237(3) Uani 1 1 d . . . . .
H15B H -0.137858 0.406199 0.651497 0.028 Uiso 1 1 calc R U . . .
C16B C 0.02396(14) 0.38468(11) 0.60216(9) 0.0188(3) Uani 1 1 d . . . . .
H16B H 0.067172 0.445308 0.624226 0.023 Uiso 1 1 calc R U . . .
C17B C 0.08397(13) 0.31985(11) 0.55439(8) 0.0156(2) Uani 1 1 d . . . . .
C18B C 0.21367(14) 0.35535(11) 0.43288(8) 0.0170(3) Uani 1 1 d . . . . .
C19B C 0.30442(16) 0.32982(14) 0.38533(9) 0.0257(3) Uani 1 1 d . . . . .
H19B H 0.382837 0.312277 0.404291 0.031 Uiso 1 1 calc R U . . .
C20B C 0.28081(19) 0.32987(16) 0.30993(10) 0.0325(4) Uani 1 1 d . . . . .
H20B H 0.343748 0.313482 0.277910 0.039 Uiso 1 1 calc R U . . .
C21B C 0.16645(19) 0.35363(14) 0.28175(10) 0.0301(4) Uani 1 1 d . . . . .
H21B H 0.150976 0.353973 0.230440 0.036 Uiso 1 1 calc R U . . .
C22B C 0.07365(17) 0.37710(13) 0.32834(9) 0.0261(3) Uani 1 1 d . . . . .
H22B H -0.005696 0.392270 0.308727 0.031 Uiso 1 1 calc R U . . .
C23B C 0.09720(15) 0.37830(12) 0.40351(9) 0.0214(3) Uani 1 1 d . . . . .
H23B H 0.033942 0.394801 0.435279 0.026 Uiso 1 1 calc R U . . .
C24B C 0.27865(13) 0.47526(10) 0.57940(8) 0.0161(2) Uani 1 1 d . . . . .
C25B C 0.35035(15) 0.49091(12) 0.64780(9) 0.0209(3) Uani 1 1 d . . . . .
H25B H 0.380705 0.438015 0.666572 0.025 Uiso 1 1 calc R U . . .
C26B C 0.37775(17) 0.58353(12) 0.68877(9) 0.0249(3) Uani 1 1 d . . . . .
H26B H 0.427485 0.593992 0.735082 0.030 Uiso 1 1 calc R U . . .
C27B C 0.33183(17) 0.66073(12) 0.66147(10) 0.0257(3) Uani 1 1 d . . . . .
H27B H 0.349503 0.723980 0.689482 0.031 Uiso 1 1 calc R U . . .
C28B C 0.26068(17) 0.64564(12) 0.59381(10) 0.0246(3) Uani 1 1 d . . . . .
H28B H 0.229337 0.698573 0.575559 0.029 Uiso 1 1 calc R U . . .
C29B C 0.23458(15) 0.55322(11) 0.55213(9) 0.0198(3) Uani 1 1 d . . . . .
H29B H 0.186839 0.543355 0.505212 0.024 Uiso 1 1 calc R U . . .
C1M C 0.47360(18) -0.08899(15) 0.62509(11) 0.0313(4) Uani 1 1 d . . . . .
H1M1 H 0.483601 -0.149709 0.591308 0.038 Uiso 1 1 calc R U . . .
H1M2 H 0.510828 -0.035144 0.604062 0.038 Uiso 1 1 calc R U . . .
Cl1M Cl 0.31157(4) -0.07731(4) 0.63201(3) 0.03695(11) Uani 1 1 d . . . . .
Cl2M Cl 0.55330(5) -0.08880(6) 0.71174(3) 0.05402(17) Uani 1 1 d . . . . .

loop_
_atom_site_aniso_label
_atom_site_aniso_U_11
_atom_site_aniso_U_22
_atom_site_aniso_U_33
_atom_site_aniso_U_23
_atom_site_aniso_U_13
_atom_site_aniso_U_12
Pd1A 0.01529(5) 0.01958(5) 0.01475(5) 0.00206(4) 0.00194(4) 0.00421(4)
Cl1A 0.02084(16) 0.02268(17) 0.02041(16) 0.00158(13) 0.00635(13) 0.00376(13)
P1A 0.01513(15) 0.01916(17) 0.01418(16) 0.00263(13) 0.00123(12) 0.00336(13)
N1A 0.0208(6) 0.0224(6) 0.0164(6) 0.0030(5) 0.0019(5) 0.0056(5)
C1A 0.0219(7) 0.0297(8) 0.0174(7) 0.0012(6) -0.0007(5) 0.0042(6)
C2A 0.0269(8) 0.0282(8) 0.0197(7) 0.0047(6) 0.0023(6) 0.0003(6)
C3A 0.0382(10) 0.0355(10) 0.0308(9) 0.0098(8) -0.0037(8) -0.0044(8)
C4A 0.0300(9) 0.0245(8) 0.0361(10) 0.0102(7) 0.0035(7) 0.0038(7)
C5A 0.0176(7) 0.0405(10) 0.0240(8) 0.0039(7) -0.0007(6) 0.0052(6)
C6A 0.0237(7) 0.0232(7) 0.0176(7) 0.0048(5) -0.0008(5) 0.0062(6)
C7A 0.0287(8) 0.0307(9) 0.0244(8) 0.0112(7) 0.0026(6) 0.0043(7)
C8A 0.0390(10) 0.0291(9) 0.0374(10) 0.0165(8) 0.0008(8) 0.0035(8)
C9A 0.0433(11) 0.0252(9) 0.0390(10) 0.0113(8) 0.0004(8) 0.0136(8)
C10A 0.0309(9) 0.0273(8) 0.0268(8) 0.0061(7) 0.0013(7) 0.0115(7)
C11A 0.0217(7) 0.0251(7) 0.0179(7) 0.0054(6) -0.0005(5) 0.0072(6)
C12A 0.0185(6) 0.0235(7) 0.0179(6) 0.0015(5) 0.0005(5) 0.0068(5)
C13A 0.0201(7) 0.0333(9) 0.0243(8) 0.0025(7) -0.0017(6) 0.0088(6)
C14A 0.0167(7) 0.0416(10) 0.0294(9) 0.0028(7) 0.0000(6) 0.0010(7)
C15A 0.0210(7) 0.0384(10) 0.0309(9) 0.0085(7) 0.0035(6) -0.0045(7)
C16A 0.0191(7) 0.0316(8) 0.0225(7) 0.0067(6) 0.0005(6) 0.0000(6)
C17A 0.0154(6) 0.0224(7) 0.0170(6) 0.0016(5) 0.0007(5) 0.0030(5)
C18A 0.0190(6) 0.0206(7) 0.0159(6) 0.0027(5) 0.0010(5) 0.0045(5)
C19A 0.0224(7) 0.0214(7) 0.0211(7) 0.0024(6) 0.0030(6) 0.0038(6)
C20A 0.0293(8) 0.0214(8) 0.0288(8) 0.0040(6) 0.0002(7) 0.0004(6)
C21A 0.0316(9) 0.0220(8) 0.0265(8) -0.0002(6) -0.0034(7) 0.0085(6)
C22A 0.0260(8) 0.0306(9) 0.0239(8) -0.0010(6) 0.0023(6) 0.0113(7)
C23A 0.0224(7) 0.0281(8) 0.0200(7) 0.0033(6) 0.0034(6) 0.0055(6)
C24A 0.0164(6) 0.0210(7) 0.0184(6) 0.0051(5) 0.0009(5) 0.0026(5)
C25A 0.0302(8) 0.0232(8) 0.0231(8) 0.0021(6) -0.0029(6) 0.0074(6)
C26A 0.0322(9) 0.0239(8) 0.0348(9) 0.0095(7) -0.0045(7) 0.0050(7)
C27A 0.0255(8) 0.0363(10) 0.0284(9) 0.0179(7) -0.0013(6) 0.0024(7)
C28A 0.0289(8) 0.0362(9) 0.0187(7) 0.0085(7) 0.0013(6) 0.0025(7)
C29A 0.0252(7) 0.0250(8) 0.0187(7) 0.0044(6) 0.0016(6) 0.0032(6)
Pd1B 0.01205(4) 0.01607(5) 0.01841(5) 0.00453(4) 0.00229(3) 0.00225(3)
Cl1B 0.01628(15) 0.02014(16) 0.0335(2) 0.00537(14) 0.00141(14) 0.00537(12)
P1B 0.01226(14) 0.01534(16) 0.01487(15) 0.00392(12) 0.00211(12) 0.00149(12)
N1B 0.0164(5) 0.0192(6) 0.0246(6) 0.0062(5) 0.0041(5) 0.0031(4)
C1B 0.0220(7) 0.0279(8) 0.0275(8) 0.0129(6) 0.0044(6) 0.0019(6)
C2B 0.0309(9) 0.0296(9) 0.0270(8) 0.0085(7) 0.0047(7) -0.0009(7)
C3B 0.0459(12) 0.0372(11) 0.0320(10) 0.0095(8) 0.0131(9) 0.0050(9)
C4B 0.0377(11) 0.0621(15) 0.0278(10) 0.0044(9) -0.0004(8) -0.0162(10)
C5B 0.0150(6) 0.0238(7) 0.0289(8) 0.0078(6) 0.0046(5) 0.0011(5)
C6B 0.0170(6) 0.0165(6) 0.0235(7) 0.0036(5) 0.0047(5) -0.0009(5)
C7B 0.0218(7) 0.0194(7) 0.0353(9) 0.0006(6) 0.0102(6) 0.0011(6)
C8B 0.0321(9) 0.0255(8) 0.0341(9) -0.0062(7) 0.0132(7) -0.0022(7)
C9B 0.0335(9) 0.0345(10) 0.0224(8) -0.0048(7) 0.0053(7) -0.0077(7)
C10B 0.0232(7) 0.0256(8) 0.0210(7) 0.0010(6) 0.0014(6) -0.0027(6)
C11B 0.0164(6) 0.0171(6) 0.0206(7) 0.0023(5) 0.0030(5) -0.0019(5)
C12B 0.0142(6) 0.0179(6) 0.0173(6) 0.0049(5) 0.0002(5) 0.0017(5)
C13B 0.0152(6) 0.0220(7) 0.0242(7) 0.0056(6) 0.0005(5) -0.0006(5)
C14B 0.0132(6) 0.0295(8) 0.0298(8) 0.0067(6) 0.0050(6) 0.0013(6)
C15B 0.0179(7) 0.0269(8) 0.0278(8) 0.0056(6) 0.0081(6) 0.0047(6)
C16B 0.0161(6) 0.0197(7) 0.0208(7) 0.0029(5) 0.0043(5) 0.0026(5)
C17B 0.0133(6) 0.0187(6) 0.0158(6) 0.0054(5) 0.0016(4) 0.0026(5)
C18B 0.0175(6) 0.0172(6) 0.0168(6) 0.0039(5) 0.0034(5) 0.0014(5)
C19B 0.0199(7) 0.0381(9) 0.0201(7) 0.0057(6) 0.0051(6) 0.0048(6)
C20B 0.0327(9) 0.0482(11) 0.0182(7) 0.0063(7) 0.0101(7) 0.0062(8)
C21B 0.0386(10) 0.0354(10) 0.0164(7) 0.0055(7) 0.0019(7) 0.0032(8)
C22B 0.0298(8) 0.0284(8) 0.0194(7) 0.0042(6) -0.0032(6) 0.0050(7)
C23B 0.0221(7) 0.0235(7) 0.0190(7) 0.0044(6) 0.0006(5) 0.0047(6)
C24B 0.0142(6) 0.0177(6) 0.0167(6) 0.0033(5) 0.0028(5) 0.0016(5)
C25B 0.0209(7) 0.0221(7) 0.0190(7) 0.0025(5) 0.0007(5) 0.0024(5)
C26B 0.0272(8) 0.0251(8) 0.0196(7) -0.0004(6) 0.0002(6) -0.0013(6)
C27B 0.0323(8) 0.0192(7) 0.0241(8) 0.0000(6) 0.0080(6) -0.0029(6)
C28B 0.0295(8) 0.0179(7) 0.0274(8) 0.0057(6) 0.0062(6) 0.0023(6)
C29B 0.0203(7) 0.0193(7) 0.0204(7) 0.0048(5) 0.0032(5) 0.0015(5)
C1M 0.0315(9) 0.0374(10) 0.0277(9) 0.0118(7) 0.0026(7) 0.0084(7)
Cl1M 0.0262(2) 0.0376(2) 0.0499(3) 0.0188(2) -0.00165(19) 0.00265(18)
Cl2M 0.0294(2) 0.0998(5) 0.0369(3) 0.0305(3) -0.0039(2) -0.0018(3)

loop_
_atom_type_symbol
_atom_type_description
_atom_type_scat_dispersion_real
_atom_type_scat_dispersion_imag
_atom_type_scat_source
C C 0.0033 0.0016 'International Tables Vol C Tables 4.2.6.8 and 6.1.1.4'
H H 0.0000 0.0000 'International Tables Vol C Tables 4.2.6.8 and 6.1.1.4'
N N 0.0061 0.0033 'International Tables Vol C Tables 4.2.6.8 and 6.1.1.4'
P P 0.1023 0.0942 'International Tables Vol C Tables 4.2.6.8 and 6.1.1.4'
Cl Cl 0.1484 0.1585 'International Tables Vol C Tables 4.2.6.8 and 6.1.1.4'
Pd Pd -0.9988 1.0072 'International Tables Vol C Tables 4.2.6.8 and 6.1.1.4'

loop_
_geom_angle_atom_site_label_1
_geom_angle_atom_site_label_2
_geom_angle_atom_site_label_3
_geom_angle
_geom_angle_site_symmetry_1
_geom_angle_site_symmetry_3
_geom_angle_publ_flag
C5A Pd1A P1A 87.90(6) . . ?
C5A Pd1A N1A 175.06(7) . . ?
P1A Pd1A N1A 95.18(5) . . ?
C5A Pd1A Cl1A 91.68(6) . . ?
P1A Pd1A Cl1A 175.713(15) . . ?
N1A Pd1A Cl1A 84.97(5) . . ?
C18A P1A C24A 106.61(8) . . ?
C18A P1A C17A 101.37(7) . . ?
C24A P1A C17A 104.69(7) . . ?
C18A P1A Pd1A 113.23(5) . . ?
C24A P1A Pd1A 115.65(6) . . ?
C17A P1A Pd1A 113.93(6) . . ?
C1A N1A C6A 116.71(13) . . ?
C1A N1A Pd1A 127.03(11) . . ?
C6A N1A Pd1A 99.52(9) . . ?
C1A N1A H1NA 103.6 . . ?
C6A N1A H1NA 103.6 . . ?
Pd1A N1A H1NA 103.6 . . ?
C2A C1A N1A 125.67(15) . . ?
C2A C1A H1A 117.2 . . ?
N1A C1A H1A 117.2 . . ?
C1A C2A C4A 124.64(16) . . ?
C1A C2A C3A 119.31(17) . . ?
C4A C2A C3A 116.05(17) . . ?
C2A C3A H3A1 109.5 . . ?
C2A C3A H3A2 109.5 . . ?
H3A1 C3A H3A2 109.5 . . ?
C2A C3A H3A3 109.5 . . ?
H3A1 C3A H3A3 109.5 . . ?
H3A2 C3A H3A3 109.5 . . ?
C2A C4A H4A1 109.5 . . ?
C2A C4A H4A2 109.5 . . ?
H4A1 C4A H4A2 109.5 . . ?
C2A C4A H4A3 109.5 . . ?
H4A1 C4A H4A3 109.5 . . ?
H4A2 C4A H4A3 109.5 . . ?
Pd1A C5A H5A1 109.5 . . ?
Pd1A C5A H5A2 109.5 . . ?
H5A1 C5A H5A2 109.5 . . ?
Pd1A C5A H5A3 109.5 . . ?
H5A1 C5A H5A3 109.5 . . ?
H5A2 C5A H5A3 109.5 . . ?
C7A C6A C11A 120.42(16) . . ?
C7A C6A N1A 118.62(15) . . ?
C11A C6A N1A 120.87(15) . . ?
C8A C7A C6A 120.19(18) . . ?
C8A C7A H7A 119.9 . . ?
C6A C7A H7A 119.9 . . ?
C9A C8A C7A 120.18(18) . . ?
C9A C8A H8A 119.9 . . ?
C7A C8A H8A 119.9 . . ?
C8A C9A C10A 119.43(18) . . ?
C8A C9A H9A 120.3 . . ?
C10A C9A H9A 120.3 . . ?
C9A C10A C11A 121.69(18) . . ?
C9A C10A H10A 119.2 . . ?
C11A C10A H10A 119.2 . . ?
C10A C11A C6A 118.05(16) . . ?
C10A C11A C12A 118.90(15) . . ?
C6A C11A C12A 123.05(15) . . ?
C13A C12A C17A 118.56(16) . . ?
C13A C12A C11A 118.81(15) . . ?
C17A C12A C11A 122.62(14) . . ?
C14A C13A C12A 121.56(16) . . ?
C14A C13A H13A 119.2 . . ?
C12A C13A H13A 119.2 . . ?
C15A C14A C13A 119.72(16) . . ?
C15A C14A H14A 120.1 . . ?
C13A C14A H14A 120.1 . . ?
C14A C15A C16A 119.97(17) . . ?
C14A C15A H15A 120.0 . . ?
C16A C15A H15A 120.0 . . ?
C17A C16A C15A 120.90(16) . . ?
C17A C16A H16A 119.6 . . ?
C15A C16A H16A 119.6 . . ?
C16A C17A C12A 119.14(14) . . ?
C16A C17A P1A 121.61(12) . . ?
C12A C17A P1A 119.19(12) . . ?
C19A C18A C23A 119.53(15) . . ?
C19A C18A P1A 120.14(12) . . ?
C23A C18A P1A 120.21(12) . . ?
C18A C19A C20A 120.20(16) . . ?
C18A C19A H19A 119.9 . . ?
C20A C19A H19A 119.9 . . ?
C21A C20A C19A 119.85(17) . . ?
C21A C20A H20A 120.1 . . ?
C19A C20A H20A 120.1 . . ?
C20A C21A C22A 120.39(16) . . ?
C20A C21A H21A 119.8 . . ?
C22A C21A H21A 119.8 . . ?
C23A C22A C21A 120.15(16) . . ?
C23A C22A H22A 119.9 . . ?
C21A C22A H22A 119.9 . . ?
C22A C23A C18A 119.87(16) . . ?
C22A C23A H23A 120.1 . . ?
C18A C23A H23A 120.1 . . ?
C29A C24A C25A 119.19(15) . . ?
C29A C24A P1A 122.82(13) . . ?
C25A C24A P1A 117.98(12) . . ?
C26A C25A C24A 120.62(16) . . ?
C26A C25A H25A 119.7 . . ?
C24A C25A H25A 119.7 . . ?
C25A C26A C27A 119.70(17) . . ?
C25A C26A H26A 120.1 . . ?
C27A C26A H26A 120.1 . . ?
C28A C27A C26A 120.12(16) . . ?
C28A C27A H27A 119.9 . . ?
C26A C27A H27A 119.9 . . ?
C27A C28A C29A 120.39(17) . . ?
C27A C28A H28A 119.8 . . ?
C29A C28A H28A 119.8 . . ?
C24A C29A C28A 119.92(16) . . ?
C24A C29A H29A 120.0 . . ?
C28A C29A H29A 120.0 . . ?
C5B Pd1B P1B 87.84(6) . . ?
C5B Pd1B N1B 175.81(6) . . ?
P1B Pd1B N1B 95.97(5) . . ?
C5B Pd1B Cl1B 90.40(6) . . ?
P1B Pd1B Cl1B 174.651(15) . . ?
N1B Pd1B Cl1B 85.64(5) . . ?
C24B P1B C18B 106.84(7) . . ?
C24B P1B C17B 103.30(7) . . ?
C18B P1B C17B 102.06(7) . . ?
C24B P1B Pd1B 115.28(5) . . ?
C18B P1B Pd1B 113.95(5) . . ?
C17B P1B Pd1B 114.03(5) . . ?
C6B N1B C1B 117.01(13) . . ?
C6B N1B Pd1B 99.35(9) . . ?
C1B N1B Pd1B 125.66(11) . . ?
C6B N1B H1NB 104.2 . . ?
C1B N1B H1NB 104.2 . . ?
Pd1B N1B H1NB 104.2 . . ?
C2B C1B N1B 124.79(16) . . ?
C2B C1B H1B 117.6 . . ?
N1B C1B H1B 117.6 . . ?
C1B C2B C4B 124.07(18) . . ?
C1B C2B C3B 119.37(18) . . ?
C4B C2B C3B 116.56(18) . . ?
C2B C3B H3B1 109.5 . . ?
C2B C3B H3B2 109.5 . . ?
H3B1 C3B H3B2 109.5 . . ?
C2B C3B H3B3 109.5 . . ?
H3B1 C3B H3B3 109.5 . . ?
H3B2 C3B H3B3 109.5 . . ?
C2B C4B H4B1 109.5 . . ?
C2B C4B H4B2 109.5 . . ?
H4B1 C4B H4B2 109.5 . . ?
C2B C4B H4B3 109.5 . . ?
H4B1 C4B H4B3 109.5 . . ?
H4B2 C4B H4B3 109.5 . . ?
Pd1B C5B H5B1 109.5 . . ?
Pd1B C5B H5B2 109.5 . . ?
H5B1 C5B H5B2 109.5 . . ?
Pd1B C5B H5B3 109.5 . . ?
H5B1 C5B H5B3 109.5 . . ?
H5B2 C5B H5B3 109.5 . . ?
C7B C6B C11B 120.15(15) . . ?
C7B C6B N1B 118.54(15) . . ?
C11B C6B N1B 121.21(14) . . ?
C8B C7B C6B 120.30(17) . . ?
C8B C7B H7B 119.9 . . ?
C6B C7B H7B 119.9 . . ?
C9B C8B C7B 120.16(17) . . ?
C9B C8B H8B 119.9 . . ?
C7B C8B H8B 119.9 . . ?
C8B C9B C10B 119.99(17) . . ?
C8B C9B H9B 120.0 . . ?
C10B C9B H9B 120.0 . . ?
C9B C10B C11B 120.96(17) . . ?
C9B C10B H10B 119.5 . . ?
C11B C10B H10B 119.5 . . ?
C10B C11B C6B 118.45(15) . . ?
C10B C11B C12B 118.87(14) . . ?
C6B C11B C12B 122.67(14) . . ?
C13B C12B C17B 118.80(14) . . ?
C13B C12B C11B 118.00(13) . . ?
C17B C12B C11B 123.21(13) . . ?
C14B C13B C12B 121.14(15) . . ?
C14B C13B H13B 119.4 . . ?
C12B C13B H13B 119.4 . . ?
C15B C14B C13B 120.04(15) . . ?
C15B C14B H14B 120.0 . . ?
C13B C14B H14B 120.0 . . ?
C14B C15B C16B 119.62(15) . . ?
C14B C15B H15B 120.2 . . ?
C16B C15B H15B 120.2 . . ?
C17B C16B C15B 120.99(15) . . ?
C17B C16B H16B 119.5 . . ?
C15B C16B H16B 119.5 . . ?
C16B C17B C12B 119.34(13) . . ?
C16B C17B P1B 120.91(11) . . ?
C12B C17B P1B 119.73(11) . . ?
C19B C18B C23B 118.95(15) . . ?
C19B C18B P1B 120.41(12) . . ?
C23B C18B P1B 120.53(11) . . ?
C18B C19B C20B 120.33(16) . . ?
C18B C19B H19B 119.8 . . ?
C20B C19B H19B 119.8 . . ?
C21B C20B C19B 120.22(17) . . ?
C21B C20B H20B 119.9 . . ?
C19B C20B H20B 119.9 . . ?
C20B C21B C22B 120.12(16) . . ?
C20B C21B H21B 119.9 . . ?
C22B C21B H21B 119.9 . . ?
C23B C22B C21B 119.89(16) . . ?
C23B C22B H22B 120.1 . . ?
C21B C22B H22B 120.1 . . ?
C22B C23B C18B 120.47(15) . . ?
C22B C23B H23B 119.8 . . ?
C18B C23B H23B 119.8 . . ?
C25B C24B C29B 119.48(14) . . ?
C25B C24B P1B 117.60(11) . . ?
C29B C24B P1B 122.89(12) . . ?
C26B C25B C24B 120.44(15) . . ?
C26B C25B H25B 119.8 . . ?
C24B C25B H25B 119.8 . . ?
C27B C26B C25B 119.60(16) . . ?
C27B C26B H26B 120.2 . . ?
C25B C26B H26B 120.2 . . ?
C28B C27B C26B 120.20(16) . . ?
C28B C27B H27B 119.9 . . ?
C26B C27B H27B 119.9 . . ?
C27B C28B C29B 120.39(16) . . ?
C27B C28B H28B 119.8 . . ?
C29B C28B H28B 119.8 . . ?
C28B C29B C24B 119.88(15) . . ?
C28B C29B H29B 120.1 . . ?
C24B C29B H29B 120.1 . . ?
Cl2M C1M Cl1M 110.88(11) . . ?
Cl2M C1M H1M1 109.5 . . ?
Cl1M C1M H1M1 109.5 . . ?
Cl2M C1M H1M2 109.5 . . ?
Cl1M C1M H1M2 109.5 . . ?
H1M1 C1M H1M2 108.1 . . ?

loop_
_geom_bond_atom_site_label_1
_geom_bond_atom_site_label_2
_geom_bond_distance
_geom_bond_site_symmetry_2
_geom_bond_publ_flag
Pd1A C5A 2.0351(18) . ?
Pd1A P1A 2.2085(8) . ?
Pd1A N1A 2.2483(15) . ?
Pd1A Cl1A 2.3871(9) . ?
P1A C18A 1.8161(17) . ?
P1A C24A 1.8181(17) . ?
P1A C17A 1.8315(17) . ?
N1A C1A 1.440(2) . ?
N1A C6A 1.446(2) . ?
N1A H1NA 1.0000 . ?
C1A C2A 1.332(3) . ?
C1A H1A 0.9500 . ?
C2A C4A 1.495(3) . ?
C2A C3A 1.501(3) . ?
C3A H3A1 0.9800 . ?
C3A H3A2 0.9800 . ?
C3A H3A3 0.9800 . ?
C4A H4A1 0.9800 . ?
C4A H4A2 0.9800 . ?
C4A H4A3 0.9800 . ?
C5A H5A1 0.9800 . ?
C5A H5A2 0.9800 . ?
C5A H5A3 0.9800 . ?
C6A C7A 1.391(2) . ?
C6A C11A 1.404(2) . ?
C7A C8A 1.390(3) . ?
C7A H7A 0.9500 . ?
C8A C9A 1.384(3) . ?
C8A H8A 0.9500 . ?
C9A C10A 1.388(3) . ?
C9A H9A 0.9500 . ?
C10A C11A 1.395(2) . ?
C10A H10A 0.9500 . ?
C11A C12A 1.493(2) . ?
C12A C13A 1.395(2) . ?
C12A C17A 1.415(2) . ?
C13A C14A 1.385(3) . ?
C13A H13A 0.9500 . ?
C14A C15A 1.375(3) . ?
C14A H14A 0.9500 . ?
C15A C16A 1.397(2) . ?
C15A H15A 0.9500 . ?
C16A C17A 1.391(2) . ?
C16A H16A 0.9500 . ?
C18A C19A 1.390(2) . ?
C18A C23A 1.405(2) . ?
C19A C20A 1.392(2) . ?
C19A H19A 0.9500 . ?
C20A C21A 1.386(3) . ?
C20A H20A 0.9500 . ?
C21A C22A 1.386(3) . ?
C21A H21A 0.9500 . ?
C22A C23A 1.384(3) . ?
C22A H22A 0.9500 . ?
C23A H23A 0.9500 . ?
C24A C29A 1.389(2) . ?
C24A C25A 1.395(2) . ?
C25A C26A 1.387(3) . ?
C25A H25A 0.9500 . ?
C26A C27A 1.389(3) . ?
C26A H26A 0.9500 . ?
C27A C28A 1.375(3) . ?
C27A H27A 0.9500 . ?
C28A C29A 1.397(2) . ?
C28A H28A 0.9500 . ?
C29A H29A 0.9500 . ?
Pd1B C5B 2.0353(17) . ?
Pd1B P1B 2.2115(8) . ?
Pd1B N1B 2.2429(15) . ?
Pd1B Cl1B 2.3879(8) . ?
P1B C24B 1.8209(16) . ?
P1B C18B 1.8253(17) . ?
P1B C17B 1.8261(16) . ?
N1B C6B 1.437(2) . ?
N1B C1B 1.446(2) . ?
N1B H1NB 1.0000 . ?
C1B C2B 1.329(3) . ?
C1B H1B 0.9500 . ?
C2B C4B 1.495(3) . ?
C2B C3B 1.501(3) . ?
C3B H3B1 0.9800 . ?
C3B H3B2 0.9800 . ?
C3B H3B3 0.9800 . ?
C4B H4B1 0.9800 . ?
C4B H4B2 0.9800 . ?
C4B H4B3 0.9800 . ?
C5B H5B1 0.9800 . ?
C5B H5B2 0.9800 . ?
C5B H5B3 0.9800 . ?
C6B C7B 1.395(2) . ?
C6B C11B 1.403(2) . ?
C7B C8B 1.383(3) . ?
C7B H7B 0.9500 . ?
C8B C9B 1.382(3) . ?
C8B H8B 0.9500 . ?
C9B C10B 1.387(3) . ?
C9B H9B 0.9500 . ?
C10B C11B 1.399(2) . ?
C10B H10B 0.9500 . ?
C11B C12B 1.492(2) . ?
C12B C13B 1.397(2) . ?
C12B C17B 1.408(2) . ?
C13B C14B 1.389(2) . ?
C13B H13B 0.9500 . ?
C14B C15B 1.379(2) . ?
C14B H14B 0.9500 . ?
C15B C16B 1.395(2) . ?
C15B H15B 0.9500 . ?
C16B C17B 1.393(2) . ?
C16B H16B 0.9500 . ?
C18B C19B 1.392(2) . ?
C18B C23B 1.402(2) . ?
C19B C20B 1.396(2) . ?
C19B H19B 0.9500 . ?
C20B C21B 1.379(3) . ?
C20B H20B 0.9500 . ?
C21B C22B 1.392(3) . ?
C21B H21B 0.9500 . ?
C22B C23B 1.388(2) . ?
C22B H22B 0.9500 . ?
C23B H23B 0.9500 . ?
C24B C25B 1.394(2) . ?
C24B C29B 1.394(2) . ?
C25B C26B 1.392(2) . ?
C25B H25B 0.9500 . ?
C26B C27B 1.392(3) . ?
C26B H26B 0.9500 . ?
C27B C28B 1.381(3) . ?
C27B H27B 0.9500 . ?
C28B C29B 1.393(2) . ?
C28B H28B 0.9500 . ?
C29B H29B 0.9500 . ?
C1M Cl2M 1.749(2) . ?
C1M Cl1M 1.768(2) . ?
C1M H1M1 0.9900 . ?
C1M H1M2 0.9900 . ?

loop_
_geom_hbond_atom_site_label_D
_geom_hbond_atom_site_label_H
_geom_hbond_atom_site_label_A
_geom_hbond_distance_DH
_geom_hbond_distance_HA
_geom_hbond_distance_DA
_geom_hbond_angle_DHA
_geom_hbond_site_symmetry_A
_geom_hbond_publ_flag
N1B H1NB Cl1M 1.00 2.61 3.5002(18) 148.2 . yes
C7B H7B Cl1B 0.95 2.88 3.709(2) 145.8 2_656 yes
C1M H1M2 Cl1B 0.99 2.67 3.600(2) 157.0 . yes

loop_
_geom_torsion_atom_site_label_1
_geom_torsion_atom_site_label_2
_geom_torsion_atom_site_label_3
_geom_torsion_atom_site_label_4
_geom_torsion
_geom_torsion_site_symmetry_1
_geom_torsion_site_symmetry_2
_geom_torsion_site_symmetry_3
_geom_torsion_site_symmetry_4
_geom_torsion_publ_flag
C6A N1A C1A C2A 170.28(16) . . . . ?
Pd1A N1A C1A C2A 42.6(2) . . . . ?
N1A C1A C2A C4A -3.0(3) . . . . ?
N1A C1A C2A C3A 176.35(16) . . . . ?
C1A N1A C6A C7A 132.03(16) . . . . ?
Pd1A N1A C6A C7A -87.81(15) . . . . ?
C1A N1A C6A C11A -51.3(2) . . . . ?
Pd1A N1A C6A C11A 88.85(15) . . . . ?
C11A C6A C7A C8A -0.5(3) . . . . ?
N1A C6A C7A C8A 176.21(16) . . . . ?
C6A C7A C8A C9A 1.3(3) . . . . ?
C7A C8A C9A C10A -0.5(3) . . . . ?
C8A C9A C10A C11A -1.1(3) . . . . ?
C9A C10A C11A C6A 1.8(3) . . . . ?
C9A C10A C11A C12A -178.06(17) . . . . ?
C7A C6A C11A C10A -1.1(2) . . . . ?
N1A C6A C11A C10A -177.66(14) . . . . ?
C7A C6A C11A C12A 178.84(15) . . . . ?
N1A C6A C11A C12A 2.2(2) . . . . ?
C10A C11A C12A C13A -63.6(2) . . . . ?
C6A C11A C12A C13A 116.51(18) . . . . ?
C10A C11A C12A C17A 115.16(18) . . . . ?
C6A C11A C12A C17A -64.7(2) . . . . ?
C17A C12A C13A C14A 3.7(2) . . . . ?
C11A C12A C13A C14A -177.47(16) . . . . ?
C12A C13A C14A C15A -0.5(3) . . . . ?
C13A C14A C15A C16A -2.5(3) . . . . ?
C14A C15A C16A C17A 2.1(3) . . . . ?
C15A C16A C17A C12A 1.2(3) . . . . ?
C15A C16A C17A P1A -176.17(14) . . . . ?
C13A C12A C17A C16A -4.0(2) . . . . ?
C11A C12A C17A C16A 177.24(15) . . . . ?
C13A C12A C17A P1A 173.39(12) . . . . ?
C11A C12A C17A P1A -5.4(2) . . . . ?
C18A P1A C17A C16A 117.30(14) . . . . ?
C24A P1A C17A C16A 6.56(15) . . . . ?
Pd1A P1A C17A C16A -120.73(13) . . . . ?
C18A P1A C17A C12A -60.04(14) . . . . ?
C24A P1A C17A C12A -170.78(12) . . . . ?
Pd1A P1A C17A C12A 61.92(13) . . . . ?
C24A P1A C18A C19A -115.41(13) . . . . ?
C17A P1A C18A C19A 135.33(13) . . . . ?
Pd1A P1A C18A C19A 12.88(14) . . . . ?
C24A P1A C18A C23A 68.54(14) . . . . ?
C17A P1A C18A C23A -40.72(14) . . . . ?
Pd1A P1A C18A C23A -163.16(11) . . . . ?
C23A C18A C19A C20A -0.2(2) . . . . ?
P1A C18A C19A C20A -176.28(13) . . . . ?
C18A C19A C20A C21A 0.1(3) . . . . ?
C19A C20A C21A C22A -0.3(3) . . . . ?
C20A C21A C22A C23A 0.6(3) . . . . ?
C21A C22A C23A C18A -0.8(3) . . . . ?
C19A C18A C23A C22A 0.6(2) . . . . ?
P1A C18A C23A C22A 176.62(13) . . . . ?
C18A P1A C24A C29A -1.26(15) . . . . ?
C17A P1A C24A C29A 105.65(14) . . . . ?
Pd1A P1A C24A C29A -128.12(13) . . . . ?
C18A P1A C24A C25A 177.13(13) . . . . ?
C17A P1A C24A C25A -75.96(14) . . . . ?
Pd1A P1A C24A C25A 50.27(14) . . . . ?
C29A C24A C25A C26A -2.6(3) . . . . ?
P1A C24A C25A C26A 178.93(14) . . . . ?
C24A C25A C26A C27A 1.8(3) . . . . ?
C25A C26A C27A C28A 0.7(3) . . . . ?
C26A C27A C28A C29A -2.3(3) . . . . ?
C25A C24A C29A C28A 1.0(2) . . . . ?
P1A C24A C29A C28A 179.34(13) . . . . ?
C27A C28A C29A C24A 1.5(3) . . . . ?
C6B N1B C1B C2B -175.84(17) . . . . ?
Pd1B N1B C1B C2B -49.7(2) . . . . ?
N1B C1B C2B C4B 1.0(3) . . . . ?
N1B C1B C2B C3B -179.69(16) . . . . ?
C1B N1B C6B C7B -132.09(16) . . . . ?
Pd1B N1B C6B C7B 89.57(14) . . . . ?
C1B N1B C6B C11B 51.6(2) . . . . ?
Pd1B N1B C6B C11B -86.79(14) . . . . ?
C11B C6B C7B C8B 0.3(2) . . . . ?
N1B C6B C7B C8B -176.06(15) . . . . ?
C6B C7B C8B C9B -0.5(3) . . . . ?
C7B C8B C9B C10B 0.1(3) . . . . ?
C8B C9B C10B C11B 0.4(3) . . . . ?
C9B C10B C11B C6B -0.5(2) . . . . ?
C9B C10B C11B C12B -179.24(15) . . . . ?
C7B C6B C11B C10B 0.2(2) . . . . ?
N1B C6B C11B C10B 176.47(14) . . . . ?
C7B C6B C11B C12B 178.81(14) . . . . ?
N1B C6B C11B C12B -4.9(2) . . . . ?
C10B C11B C12B C13B 65.5(2) . . . . ?
C6B C11B C12B C13B -113.13(17) . . . . ?
C10B C11B C12B C17B -114.40(17) . . . . ?
C6B C11B C12B C17B 67.0(2) . . . . ?
C17B C12B C13B C14B -2.5(2) . . . . ?
C11B C12B C13B C14B 177.57(15) . . . . ?
C12B C13B C14B C15B 0.6(3) . . . . ?
C13B C14B C15B C16B 1.3(3) . . . . ?
C14B C15B C16B C17B -1.2(2) . . . . ?
C15B C16B C17B C12B -0.7(2) . . . . ?
C15B C16B C17B P1B 177.76(12) . . . . ?
C13B C12B C17B C16B 2.5(2) . . . . ?
C11B C12B C17B C16B -177.58(14) . . . . ?
C13B C12B C17B P1B -175.94(11) . . . . ?
C11B C12B C17B P1B 4.0(2) . . . . ?
C24B P1B C17B C16B -2.59(14) . . . . ?
C18B P1B C17B C16B -113.37(13) . . . . ?
Pd1B P1B C17B C16B 123.28(12) . . . . ?
C24B P1B C17B C12B 175.85(12) . . . . ?
C18B P1B C17B C12B 65.06(13) . . . . ?
Pd1B P1B C17B C12B -58.28(13) . . . . ?
C24B P1B C18B C19B 104.10(14) . . . . ?
C17B P1B C18B C19B -147.82(14) . . . . ?
Pd1B P1B C18B C19B -24.42(15) . . . . ?
C24B P1B C18B C23B -79.83(14) . . . . ?
C17B P1B C18B C23B 28.26(14) . . . . ?
Pd1B P1B C18B C23B 151.66(11) . . . . ?
C23B C18B C19B C20B 1.8(3) . . . . ?
P1B C18B C19B C20B 177.97(15) . . . . ?
C18B C19B C20B C21B -1.1(3) . . . . ?
C19B C20B C21B C22B -0.4(3) . . . . ?
C20B C21B C22B C23B 1.2(3) . . . . ?
C21B C22B C23B C18B -0.5(3) . . . . ?
C19B C18B C23B C22B -1.0(2) . . . . ?
P1B C18B C23B C22B -177.18(13) . . . . ?
C18B P1B C24B C25B -155.32(12) . . . . ?
C17B P1B C24B C25B 97.47(13) . . . . ?
Pd1B P1B C24B C25B -27.59(13) . . . . ?
C18B P1B C24B C29B 26.87(14) . . . . ?
C17B P1B C24B C29B -80.34(14) . . . . ?
Pd1B P1B C24B C29B 154.61(11) . . . . ?
C29B C24B C25B C26B 0.1(2) . . . . ?
P1B C24B C25B C26B -177.78(13) . . . . ?
C24B C25B C26B C27B 0.8(3) . . . . ?
C25B C26B C27B C28B -0.7(3) . . . . ?
C26B C27B C28B C29B -0.2(3) . . . . ?
C27B C28B C29B C24B 1.1(2) . . . . ?
C25B C24B C29B C28B -1.0(2) . . . . ?
P1B C24B C29B C28B 176.72(12) . . . . ?
